data_2016147
loop_
_publ_author_name
'Griselda Polla'
'Mar\'ia Teresa Garland'
'Ricardo Baggio'

_publ_section_title
;
 Structure and thermal decomposition of
 poly[[triaqua(\m~4~-oxydiacetato)lanthanum(III)] nitrate]
;
_journal_coeditor_code GA3062
_journal_issue 9
_journal_name_full 'Acta Crystallographica Section C'
_journal_page_first m385
_journal_page_last m388
_journal_paper_doi 10.1107/S0108270107034245
_journal_volume 63
_journal_year 2007
_chemical_formula_iupac '[La (C4 H4 O5) (H2 O)3] N O3'
_chemical_formula_moiety 'C4 H10 La1 O8 +, N O3 -'
_chemical_formula_sum 'C4 H10 La N O11'
_chemical_formula_weight 387.04
_chemical_name_systematic
;
Poly[[triaqua(\m~4~-oxydiacetato)lanthanum(III)] nitrate]
;
_space_group_IT_number 14
_symmetry_cell_setting monoclinic
_symmetry_space_group_name_Hall '-P 2yn'
_symmetry_space_group_name_H-M 'P 1 21/n 1'
_atom_sites_solution_hydrogens geom
_atom_sites_solution_primary direct
_atom_sites_solution_secondary difmap
_audit_creation_method SHELXL-97
_cell_angle_alpha 90.00
_cell_angle_beta 108.0460(10)
_cell_angle_gamma 90.00
_cell_formula_units_Z 4
_cell_length_a 7.0510(5)
_cell_length_b 14.5981(11)
_cell_length_c 10.6214(8)
_cell_measurement_reflns_used 4908
_cell_measurement_temperature 295(2)
_cell_measurement_theta_max 23.54
_cell_measurement_theta_min 2.45
_cell_volume 1039.49(13)
_computing_cell_refinement 'SAINT-NT (Bruker, 2001)'
_computing_data_collection 'SMART-NT (Bruker, 2001)'
_computing_data_reduction SAINT-NT
_computing_molecular_graphics 'SHELXTL-NT (Bruker, 2001)'
_computing_publication_material 'SHELXTL-NT and PLATON (Spek, 2003)'
_computing_structure_refinement 'SHELXL97 (Sheldrick, 1997)'
_computing_structure_solution 'SHELXS97 (Sheldrick, 1997)'
_diffrn_ambient_temperature 295(2)
_diffrn_measured_fraction_theta_full 1.000
_diffrn_measured_fraction_theta_max 0.936
_diffrn_measurement_device_type 'Bruker SMART CCD area-detector'
_diffrn_measurement_method '\f and \w'
_diffrn_radiation_monochromator graphite
_diffrn_radiation_source 'fine-focus sealed tube'
_diffrn_radiation_type MoK\a
_diffrn_radiation_wavelength 0.71073
_diffrn_reflns_av_R_equivalents 0.0326
_diffrn_reflns_av_sigmaI/netI 0.0338
_diffrn_reflns_limit_h_max 9
_diffrn_reflns_limit_h_min -9
_diffrn_reflns_limit_k_max 18
_diffrn_reflns_limit_k_min -19
_diffrn_reflns_limit_l_max 13
_diffrn_reflns_limit_l_min -13
_diffrn_reflns_number 8490
_diffrn_reflns_theta_full 26.00
_diffrn_reflns_theta_max 27.92
_diffrn_reflns_theta_min 2.45
_diffrn_standards_number 0
_exptl_absorpt_coefficient_mu 4.167
_exptl_absorpt_correction_T_max 0.72
_exptl_absorpt_correction_T_min 0.50
_exptl_absorpt_correction_type multi-scan
_exptl_absorpt_process_details '(SADABS; Sheldrick, 2001)'
_exptl_crystal_colour colourless
_exptl_crystal_density_diffrn 2.473
_exptl_crystal_density_method 'not measured'
_exptl_crystal_description needles
_exptl_crystal_F_000 744
_exptl_crystal_size_max 0.28
_exptl_crystal_size_mid 0.08
_exptl_crystal_size_min 0.08
_refine_diff_density_max 1.049
_refine_diff_density_min -0.552
_refine_ls_extinction_method none
_refine_ls_goodness_of_fit_ref 1.059
_refine_ls_hydrogen_treatment mixed
_refine_ls_matrix_type full
_refine_ls_number_parameters 172
_refine_ls_number_reflns 2328
_refine_ls_number_restraints 9
_refine_ls_restrained_S_all 1.058
_refine_ls_R_factor_all 0.0339
_refine_ls_R_factor_gt 0.0280
_refine_ls_shift/su_max 0.005
_refine_ls_shift/su_mean 0.000
_refine_ls_structure_factor_coef Fsqd
_refine_ls_weighting_details 'calc w=1/[\s^2^(Fo^2^)+(0.0301P)^2^+1.1025P] where P=(Fo^2^+2Fc^2^)/3'
_refine_ls_weighting_scheme calc
_refine_ls_wR_factor_gt 0.0611
_refine_ls_wR_factor_ref 0.0631
_reflns_number_gt 2066
_reflns_number_total 2328
_reflns_threshold_expression I>2\s(I)
_cod_data_source_file ga3062.cif
_cod_data_source_block I
_cod_original_sg_symbol_Hall ' -P 2yn  '
_cod_original_sg_symbol_H-M 'P 21/n'
_cod_original_formula_sum 'C4 H10 La1 N O11'
_cod_database_code 2016147
_cod_database_fobs_code 2016147

loop_
_symmetry_equiv_pos_as_xyz
'x, y, z'
'-x+1/2, y+1/2, -z+1/2'
'-x, -y, -z'
'x-1/2, -y-1/2, z-1/2'

loop_
_atom_site_type_symbol
_atom_site_label
_atom_site_fract_x
_atom_site_fract_y
_atom_site_fract_z
_atom_site_U_iso_or_equiv
_atom_site_adp_type
_atom_site_calc_flag
_atom_site_refinement_flags
_atom_site_occupancy
La La1 0.72435(3) 0.611465(14) 0.49874(2) 0.01492(8) Uani d . 1
O O11 0.3942(4) 0.55791(18) 0.5432(3) 0.0184(6) Uani d . 1
O O21 0.0863(4) 0.59213(19) 0.5360(3) 0.0266(7) Uani d . 1
O O31 0.5209(4) 0.72487(19) 0.5883(3) 0.0253(6) Uani d . 1
O O41 0.9149(4) 0.85192(19) 0.8048(3) 0.0243(6) Uani d . 1
O O51 0.9069(4) 0.7196(2) 0.6961(3) 0.0256(6) Uani d . 1
C C11 0.2619(5) 0.6139(3) 0.5506(4) 0.0167(7) Uani d . 1
C C21 0.3163(6) 0.7131(3) 0.5740(4) 0.0253(9) Uani d . 1
H H21A 0.2364 0.7494 0.4999 0.030 Uiso calc R 1
H H21B 0.2891 0.7340 0.6534 0.030 Uiso calc R 1
C C31 0.6067(6) 0.8048(3) 0.6613(4) 0.0267(10) Uani d . 1
H H31A 0.5438 0.8171 0.7289 0.032 Uiso calc R 1
H H31B 0.5849 0.8572 0.6025 0.032 Uiso calc R 1
C C41 0.8265(6) 0.7899(3) 0.7249(4) 0.0204(8) Uani d . 1
N N12 1.1398(7) 0.9177(3) 0.4499(5) 0.0436(11) Uani d . 1
O O12 1.0467(5) 0.8973(2) 0.5298(3) 0.0393(8) Uani d . 1
O O22 1.0830(11) 0.8872(4) 0.3390(5) 0.110(2) Uani d . 1
O O32 1.2924(6) 0.9634(4) 0.4855(5) 0.0840(17) Uani d . 1
O O1W 0.8328(5) 0.5154(2) 0.7126(3) 0.0276(7) Uani d D 1
H H1WA 0.843(7) 0.547(2) 0.783(3) 0.033 Uiso d D 1
H H1WB 0.764(6) 0.4677(19) 0.713(4) 0.033 Uiso d D 1
O O2W 0.7653(5) 0.7666(2) 0.4063(3) 0.0355(8) Uani d D 1
H H2WA 0.672(5) 0.783(3) 0.338(3) 0.043 Uiso d D 1
H H2WB 0.844(5) 0.811(2) 0.435(4) 0.043 Uiso d D 1
O O3W 0.7827(5) 0.5692(2) 0.2841(3) 0.0328(7) Uani d D 1
H H3WA 0.694(5) 0.580(3) 0.211(2) 0.039 Uiso d D 1
H H3WB 0.864(5) 0.528(3) 0.276(4) 0.039 Uiso d D 1

loop_
_atom_site_aniso_label
_atom_site_aniso_U_11
_atom_site_aniso_U_22
_atom_site_aniso_U_33
_atom_site_aniso_U_12
_atom_site_aniso_U_13
_atom_site_aniso_U_23
La1 0.01046(12) 0.01568(13) 0.01862(13) -0.00023(8) 0.00449(8) 0.00032(9)
O11 0.0165(14) 0.0136(13) 0.0271(15) 0.0015(10) 0.0096(11) -0.0018(11)
O21 0.0146(14) 0.0262(16) 0.0391(18) -0.0028(12) 0.0083(12) -0.0032(13)
O31 0.0150(14) 0.0204(15) 0.0419(18) -0.0032(11) 0.0110(12) -0.0134(13)
O41 0.0231(15) 0.0223(15) 0.0236(15) -0.0062(12) 0.0015(12) -0.0084(12)
O51 0.0196(15) 0.0266(16) 0.0272(16) 0.0007(12) 0.0024(12) -0.0075(13)
C11 0.0142(18) 0.022(2) 0.0147(18) 0.0005(15) 0.0055(14) 0.0004(16)
C21 0.0133(19) 0.027(2) 0.037(2) 0.0002(16) 0.0085(17) -0.0058(19)
C31 0.020(2) 0.020(2) 0.038(3) -0.0025(16) 0.0053(18) -0.0129(18)
C41 0.019(2) 0.021(2) 0.021(2) -0.0024(16) 0.0052(15) -0.0015(16)
N12 0.049(3) 0.036(2) 0.047(3) 0.004(2) 0.016(2) 0.012(2)
O12 0.043(2) 0.042(2) 0.037(2) -0.0090(16) 0.0183(16) 0.0010(16)
O22 0.192(7) 0.104(5) 0.050(3) -0.050(4) 0.060(4) -0.016(3)
O32 0.033(2) 0.114(5) 0.096(4) -0.017(3) 0.007(2) 0.039(3)
O1W 0.0336(17) 0.0282(17) 0.0210(16) 0.0009(13) 0.0085(13) -0.0005(13)
O2W 0.0346(19) 0.0275(18) 0.038(2) -0.0081(14) 0.0010(14) 0.0080(15)
O3W 0.0313(18) 0.045(2) 0.0234(17) 0.0134(15) 0.0103(13) 0.0035(14)

loop_
_atom_type_symbol
_atom_type_description
_atom_type_scat_dispersion_real
_atom_type_scat_dispersion_imag
_atom_type_scat_source
C C 0.0033 0.0016 'International Tables Vol C Tables 4.2.6.8 and 6.1.1.4'
H H 0.0000 0.0000 'International Tables Vol C Tables 4.2.6.8 and 6.1.1.4'
N N 0.0061 0.0033 'International Tables Vol C Tables 4.2.6.8 and 6.1.1.4'
O O 0.0106 0.0060 'International Tables Vol C Tables 4.2.6.8 and 6.1.1.4'
La La -0.2871 2.4523 'International Tables Vol C Tables 4.2.6.8 and 6.1.1.4'

loop_
_geom_angle_atom_site_label_1
_geom_angle_atom_site_label_2
_geom_angle_atom_site_label_3
_geom_angle_site_symmetry_1
_geom_angle_site_symmetry_3
_geom_angle
O21 La1 O3W 1_655 . 70.53(10)
O21 La1 O2W 1_655 . 85.86(10)
O3W La1 O2W . . 78.27(12)
O21 La1 O41 1_655 4_575 137.28(10)
O3W La1 O41 . 4_575 70.04(10)
O2W La1 O41 . 4_575 70.70(10)
O21 La1 O31 1_655 . 133.12(9)
O3W La1 O31 . . 139.78(10)
O2W La1 O31 . . 73.06(11)
O41 La1 O31 4_575 . 74.16(9)
O21 La1 O1W 1_655 . 77.72(10)
O3W La1 O1W . . 125.33(10)
O2W La1 O1W . . 142.59(10)
O41 La1 O1W 4_575 . 140.57(10)
O31 La1 O1W . . 94.11(10)
O21 La1 O11 1_655 3_666 100.35(8)
O3W La1 O11 . 3_666 75.28(10)
O2W La1 O11 . 3_666 148.87(10)
O41 La1 O11 4_575 3_666 84.93(9)
O31 La1 O11 . 3_666 119.38(8)
O1W La1 O11 . 3_666 68.03(9)
O21 La1 O51 1_655 . 73.40(9)
O3W La1 O51 . . 134.01(10)
O2W La1 O51 . . 71.55(10)
O41 La1 O51 4_575 . 127.23(9)
O31 La1 O51 . . 60.40(9)
O1W La1 O51 . . 71.61(10)
O11 La1 O51 3_666 . 139.53(9)
O21 La1 O11 1_655 . 149.61(9)
O3W La1 O11 . . 119.45(10)
O2W La1 O11 . . 123.44(10)
O41 La1 O11 4_575 . 67.96(9)
O31 La1 O11 . . 59.79(8)
O1W La1 O11 . . 73.59(9)
O11 La1 O11 3_666 . 59.60(9)
O51 La1 O11 . . 106.11(8)
C11 O11 La1 . 3_666 114.9(2)
C11 O11 La1 . . 122.1(2)
La1 O11 La1 3_666 . 120.40(9)
C11 O21 La1 . 1_455 158.6(3)
C21 O31 C31 . . 113.8(3)
C21 O31 La1 . . 123.5(2)
C31 O31 La1 . . 122.6(2)
C41 O41 La1 . 4_676 144.3(3)
C41 O51 La1 . . 122.7(2)
O21 C11 O11 . . 123.8(4)
O21 C11 C21 . . 117.5(3)
O11 C11 C21 . . 118.7(3)
O31 C21 C11 . . 109.6(3)
O31 C21 H21A . . 109.8
C11 C21 H21A . . 109.8
O31 C21 H21B . . 109.8
C11 C21 H21B . . 109.8
H21A C21 H21B . . 108.2
O31 C31 C41 . . 109.3(3)
O31 C31 H31A . . 109.8
C41 C31 H31A . . 109.8
O31 C31 H31B . . 109.8
C41 C31 H31B . . 109.8
H31A C31 H31B . . 108.3
O51 C41 O41 . . 125.6(4)
O51 C41 C31 . . 119.4(3)
O41 C41 C31 . . 115.0(4)
O22 N12 O32 . . 119.9(6)
O22 N12 O12 . . 119.1(5)
O32 N12 O12 . . 120.9(5)
La1 O1W H1WA . . 113(3)
La1 O1W H1WB . . 116(3)
H1WA O1W H1WB . . 109(3)
La1 O2W H2WA . . 116(3)
La1 O2W H2WB . . 134(3)
H2WA O2W H2WB . . 109(3)
La1 O3W H3WA . . 120(3)
La1 O3W H3WB . . 125(3)
H3WA O3W H3WB . . 111(3)

loop_
_geom_bond_atom_site_label_1
_geom_bond_atom_site_label_2
_geom_bond_site_symmetry_2
_geom_bond_distance
_geom_bond_publ_flag
La1 O21 1_655 2.475(3) y
La1 O3W . 2.516(3) y
La1 O2W . 2.521(3) y
La1 O41 4_575 2.550(3) y
La1 O31 . 2.559(3) y
La1 O1W . 2.576(3) y
La1 O11 3_666 2.604(3) y
La1 O51 . 2.622(3) y
La1 O11 . 2.633(2) y
O11 C11 . 1.261(4) ?
O21 C11 . 1.240(5) ?
O31 C21 . 1.414(5) ?
O31 C31 . 1.428(5) ?
O41 C41 . 1.266(5) ?
O51 C41 . 1.254(5) ?
C11 C21 . 1.500(5) ?
C21 H21A . 0.9700 ?
C21 H21B . 0.9700 ?
C31 C41 . 1.502(5) ?
C31 H31A . 0.9700 ?
C31 H31B . 0.9700 ?
N12 O22 . 1.206(6) y
N12 O32 . 1.222(6) y
N12 O12 . 1.259(5) y
O1W H1WA . 0.86(5) ?
O1W H1WB . 0.85(4) ?
O2W H2WA . 0.85(4) ?
O2W H2WB . 0.85(5) ?
O3W H3WA . 0.84(4) ?
O3W H3WB . 0.84(4) ?

loop_
_geom_hbond_atom_site_label_D
_geom_hbond_atom_site_label_H
_geom_hbond_atom_site_label_A
_geom_hbond_site_symmetry_A
_geom_hbond_distance_DH
_geom_hbond_distance_HA
_geom_hbond_distance_DA
_geom_hbond_angle_DHA
O1W H1WA O32 4_576 0.86(5) 2.29(5) 3.015(6) 141(3)
O1W H1WB O41 2_646 0.85(4) 2.08(4) 2.929(4) 175(4)
O2W H2WA O51 4_575 0.85(4) 2.00(4) 2.813(4) 158(4)
O2W H2WB O12 . 0.85(5) 1.93(5) 2.773(5) 169(4)
O3W H3WA O12 4_575 0.84(4) 1.91(4) 2.742(5) 166(4)
O3W H3WB O1W 3_766 0.84(4) 2.20(4) 2.969(4) 151(4)

loop_
_geom_torsion_atom_site_label_1
_geom_torsion_atom_site_label_2
_geom_torsion_atom_site_label_3
_geom_torsion_atom_site_label_4
_geom_torsion_site_symmetry_1
_geom_torsion_site_symmetry_4
_geom_torsion
O21 La1 O11 C11 1_655 . 145.3(3)
O3W La1 O11 C11 . . -112.8(3)
O2W La1 O11 C11 . . -17.4(3)
O41 La1 O11 C11 4_575 . -63.5(3)
O31 La1 O11 C11 . . 20.5(3)
O1W La1 O11 C11 . . 125.5(3)
O11 La1 O11 C11 3_666 . -160.8(3)
O51 La1 O11 C11 . . 60.8(3)
O21 La1 O11 La1 1_655 3_666 -53.9(2)
O3W La1 O11 La1 . 3_666 47.96(15)
O2W La1 O11 La1 . 3_666 143.30(12)
O41 La1 O11 La1 4_575 3_666 97.30(13)
O31 La1 O11 La1 . 3_666 -178.73(15)
O1W La1 O11 La1 . 3_666 -73.78(12)
O11 La1 O11 La1 3_666 3_666 0.0
O51 La1 O11 La1 . 3_666 -138.47(11)
O21 La1 O31 C21 1_655 . -167.3(3)
O3W La1 O31 C21 . . 79.1(3)
O2W La1 O31 C21 . . 125.6(3)
O41 La1 O31 C21 4_575 . 51.4(3)
O1W La1 O31 C21 . . -90.3(3)
O11 La1 O31 C21 3_666 . -23.2(3)
O51 La1 O31 C21 . . -156.4(3)
O11 La1 O31 C21 . . -22.0(3)
O21 La1 O31 C31 1_655 . 10.8(4)
O3W La1 O31 C31 . . -102.8(3)
O2W La1 O31 C31 . . -56.4(3)
O41 La1 O31 C31 4_575 . -130.6(3)
O1W La1 O31 C31 . . 87.8(3)
O11 La1 O31 C31 3_666 . 154.8(3)
O51 La1 O31 C31 . . 21.6(3)
O11 La1 O31 C31 . . 156.1(3)
O21 La1 O51 C41 1_655 . 154.8(3)
O3W La1 O51 C41 . . 115.3(3)
O2W La1 O51 C41 . . 63.7(3)
O41 La1 O51 C41 4_575 . 17.4(3)
O31 La1 O51 C41 . . -16.9(3)
O1W La1 O51 C41 . . -122.9(3)
O11 La1 O51 C41 3_666 . -118.6(3)
O11 La1 O51 C41 . . -56.9(3)
La1 O21 C11 O11 1_455 . -164.8(5)
La1 O21 C11 C21 1_455 . 13.2(10)
La1 O11 C11 O21 3_666 . -1.7(5)
La1 O11 C11 O21 . . 160.0(3)
La1 O11 C11 C21 3_666 . -179.7(3)
La1 O11 C11 C21 . . -18.0(5)
C31 O31 C21 C11 . . -156.1(4)
La1 O31 C21 C11 . . 22.1(5)
O21 C11 C21 O31 . . 179.9(3)
O11 C11 C21 O31 . . -1.9(5)
C21 O31 C31 C41 . . 153.7(4)
La1 O31 C31 C41 . . -24.5(5)
La1 O51 C41 O41 . . -168.6(3)
La1 O51 C41 C31 . . 11.3(5)
La1 O41 C41 O51 4_676 . -20.9(7)
La1 O41 C41 C31 4_676 . 159.2(3)
O31 C31 C41 O51 . . 7.9(6)
O31 C31 C41 O41 . . -172.2(3)
